data_7032919
loop_
_publ_author_name
'Han, Song-De'
'Miao, Xiao-Hong'
'Liu, Sui-Jun'
'Bu, Xian-He'

_publ_section_title
;
 A series of cobalt and nickel clusters based on thiol-containing ligands
 accompanied by in situ ligand formation.
;
_journal_issue 2
_journal_name_full 'Dalton transactions (Cambridge, England : 2003)'
_journal_page_first 560
_journal_page_last 567
_journal_paper_doi 10.1039/c4dt03109a
_journal_volume 44
_journal_year 2015
_chemical_formula_moiety 'C44 H36 N12 Ni5 O2 S6 (C H4 O)3 (H3 0)2'
_chemical_formula_sum 'C47 H54 N12 Ni5 O7 S6'
_chemical_formula_weight 1384.86
_chemical_name_systematic
; 
 ? 
;
_space_group_IT_number 167
_symmetry_cell_setting trigonal
_symmetry_space_group_name_Hall '-R 3 2"c'
_symmetry_space_group_name_H-M 'R -3 c :H'
_atom_sites_solution_hydrogens geom
_atom_sites_solution_primary direct
_atom_sites_solution_secondary difmap
_audit_creation_method SHELXL-97
_cell_angle_alpha 90.00
_cell_angle_beta 90.00
_cell_angle_gamma 120.00
_cell_formula_units_Z 6
_cell_length_a 18.546(3)
_cell_length_b 18.546(3)
_cell_length_c 29.647(6)
_cell_measurement_temperature 293(2)
_cell_volume 8831(3)
_computing_cell_refinement PROCESS-AUTO
_computing_data_collection PROCESS-AUTO
_computing_data_reduction CrystalStructure
_computing_publication_material 'CrystalStructure 3.7.0'
_computing_structure_refinement SHELXL
_computing_structure_solution DirectMethod
_diffrn_ambient_temperature 293(2)
_diffrn_measured_fraction_theta_full 0.998
_diffrn_measured_fraction_theta_max 0.998
_diffrn_measurement_device_type SCX-MINI
_diffrn_radiation_monochromator graphite
_diffrn_radiation_source 'fine-focus sealed tube'
_diffrn_radiation_type MoK\a
_diffrn_radiation_wavelength 0.71073
_diffrn_reflns_av_R_equivalents 0.0607
_diffrn_reflns_av_sigmaI/netI 0.0245
_diffrn_reflns_limit_h_max 22
_diffrn_reflns_limit_h_min -22
_diffrn_reflns_limit_k_max 22
_diffrn_reflns_limit_k_min -22
_diffrn_reflns_limit_l_max 34
_diffrn_reflns_limit_l_min -34
_diffrn_reflns_number 24321
_diffrn_reflns_theta_full 25.01
_diffrn_reflns_theta_max 25.01
_diffrn_reflns_theta_min 3.01
_exptl_absorpt_coefficient_mu 1.826
_exptl_absorpt_correction_T_max 0.747
_exptl_absorpt_correction_T_min 0.681
_exptl_absorpt_correction_type multi-scan
_exptl_crystal_colour brown
_exptl_crystal_density_diffrn 1.562
_exptl_crystal_density_method 'not measured'
_exptl_crystal_description block
_exptl_crystal_F_000 3816
_exptl_crystal_size_max 0.22
_exptl_crystal_size_mid 0.18
_exptl_crystal_size_min 0.16
_platon_squeeze_details
;
The PLATON SQUEEZE procedure was used to treat 
regions of diffuse solvent which could not be modeled 
properly in terms of atomic sites. Their contribution to 
the diffraction pattern was removed and modified F^2^ was
written to a new HKL file. The number of located electrons, 
448 in one void per unit cell, is included in the formula, formula weight, 
calculated density, and F(000). There are six formula units 
in one unit cell. On base of charge balance considerations, volume/count_electrons 
analysis, elemental analyses, this residual electron density 
was assigned to three methanol molecules and two protonated water molecules. 
So SQUEEZE removed these disordered units per unit cell. 
The tentative formula for compound 1 is presented as in the text.
See refs. (a) O. V. Dolomanov, D. B. Cordes, N. R. Champness, A. J. Blake,
L. R. Hanton, G. B. Jameson, M. Schroder and C. Wilson. Chem. Commun.
2004, 642; (b) Y. Du, A. L. Thompson and D. O. Hare. Chem. Commun. 2008, 5987;
(c) Y. F. Bi, X. T. Wang, W. P. Liao, X. F. Wang, X. W. Wang, H. J. Zhang,
and S. Gao, J. Am. Chem. Soc. 2009, 131, 11650.
;
_refine_diff_density_max 0.679
_refine_diff_density_min -0.707
_refine_diff_density_rms 0.085
_refine_ls_extinction_method none
_refine_ls_goodness_of_fit_ref 1.220
_refine_ls_hydrogen_treatment constr
_refine_ls_matrix_type full
_refine_ls_number_parameters 106
_refine_ls_number_reflns 1734
_refine_ls_number_restraints 84
_refine_ls_restrained_S_all 1.224
_refine_ls_R_factor_all 0.0610
_refine_ls_R_factor_gt 0.0548
_refine_ls_shift/su_max 0.043
_refine_ls_shift/su_mean 0.002
_refine_ls_structure_factor_coef Fsqd
_refine_ls_weighting_details 'calc w=1/[\s^2^(Fo^2^)+(0.0576P)^2^+57.5496P] where P=(Fo^2^+2Fc^2^)/3'
_refine_ls_weighting_scheme calc
_refine_ls_wR_factor_gt 0.1328
_refine_ls_wR_factor_ref 0.1360
_reflns_number_gt 1619
_reflns_number_total 1734
_reflns_threshold_expression >2sigma(I)
_cod_data_source_file c4dt03109a2.cif
_cod_data_source_block 8
_cod_depositor_comments
;
The following automatic conversions were performed:

'_symmetry_cell_setting' value 'Trigonal' changed to 'trigonal'
according to
/usr/data/users/saulius/crontab/automatic-downloads/rss-feeds/RSC/lib/dictionaries/cif_core.dic
dictionary named 'cif_core.dic' version 2.4.2 from
2011-04-26.

'_exptl_absorpt_correction_type' value 'Multi-scan'
changed to 'multi-scan' according to
/usr/data/users/saulius/crontab/automatic-downloads/rss-feeds/RSC/lib/dictionaries/cif_core.dic
dictionary named 'cif_core.dic' version 2.4.2 from 2011-04-26.

Automatic conversion script
Id: cif_fix_values 2827 2014-09-09 07:05:25Z andrius 

 Adding full bibliography for 7032912--7032919.cif.
;
_cod_original_cell_volume 8831(2)
_cod_original_sg_symbol_H-M 'R -3 c'
_cod_database_code 7032919

loop_
_symmetry_equiv_pos_as_xyz
'x, y, z'
'-y, x-y, z'
'-x+y, -x, z'
'y, x, -z+1/2'
'x-y, -y, -z+1/2'
'-x, -x+y, -z+1/2'
'x+2/3, y+1/3, z+1/3'
'-y+2/3, x-y+1/3, z+1/3'
'-x+y+2/3, -x+1/3, z+1/3'
'y+2/3, x+1/3, -z+5/6'
'x-y+2/3, -y+1/3, -z+5/6'
'-x+2/3, -x+y+1/3, -z+5/6'
'x+1/3, y+2/3, z+2/3'
'-y+1/3, x-y+2/3, z+2/3'
'-x+y+1/3, -x+2/3, z+2/3'
'y+1/3, x+2/3, -z+7/6'
'x-y+1/3, -y+2/3, -z+7/6'
'-x+1/3, -x+y+2/3, -z+7/6'
'-x, -y, -z'
'y, -x+y, -z'
'x-y, x, -z'
'-y, -x, z-1/2'
'-x+y, y, z-1/2'
'x, x-y, z-1/2'
'-x+2/3, -y+1/3, -z+1/3'
'y+2/3, -x+y+1/3, -z+1/3'
'x-y+2/3, x+1/3, -z+1/3'
'-y+2/3, -x+1/3, z-1/6'
'-x+y+2/3, y+1/3, z-1/6'
'x+2/3, x-y+1/3, z-1/6'
'-x+1/3, -y+2/3, -z+2/3'
'y+1/3, -x+y+2/3, -z+2/3'
'x-y+1/3, x+2/3, -z+2/3'
'-y+1/3, -x+2/3, z+1/6'
'-x+y+1/3, y+2/3, z+1/6'
'x+1/3, x-y+2/3, z+1/6'

loop_
_atom_site_label
_atom_site_type_symbol
_atom_site_fract_x
_atom_site_fract_y
_atom_site_fract_z
_atom_site_U_iso_or_equiv
_atom_site_adp_type
_atom_site_occupancy
_atom_site_symmetry_multiplicity
_atom_site_calc_flag
_atom_site_refinement_flags
Ni1 Ni 0.6667 0.22025(4) 0.0833 0.0302(3) Uani 1 2 d SU
Ni2 Ni 0.6667 0.3333 -0.01663(4) 0.0350(3) Uani 1 3 d SU
S3 S 0.72621(7) 0.26230(7) 0.01593(4) 0.0342(3) Uani 1 1 d U
N1 N 0.5634(2) 0.1533(2) 0.05325(13) 0.0311(9) Uani 1 1 d U
N2 N 0.8948(3) 0.3375(3) 0.01797(14) 0.0388(10) Uani 1 1 d U
H2 H 0.8955 0.2988 0.0023 0.047 Uiso 1 1 calc R
C1 C 0.5374(4) 0.0130(3) 0.08164(19) 0.0468(13) Uani 1 1 d U
H1 H 0.5880 0.0326 0.0964 0.056 Uiso 1 1 calc R
C2 C 0.8264(3) 0.3422(3) 0.02922(16) 0.0319(10) Uani 1 1 d U
C3 C 0.9636(3) 0.4066(3) 0.03629(17) 0.0386(12) Uani 1 1 d U
C4 C 0.5189(3) 0.0672(3) 0.05824(16) 0.0348(11) Uani 1 1 d U
C5 C 1.0482(4) 0.4315(4) 0.0365(2) 0.0561(15) Uani 1 1 d U
H5 H 1.0686 0.4012 0.0216 0.067 Uiso 1 1 calc R
C6 C 0.4788(4) -0.0698(4) 0.0822(2) 0.0609(17) Uani 1 1 d U
H6 H 0.4896 -0.1069 0.0978 0.073 Uiso 1 1 calc R
C7 C 1.0994(4) 0.5028(5) 0.0598(2) 0.0658(18) Uani 1 1 d U
H7 H 1.1561 0.5212 0.0607 0.079 Uiso 1 1 calc R
O1 O 0.6667 0.3333 -0.0716(3) 0.083(3) Uani 1 3 d SU
C9 C 0.6667 0.3333 -0.1104(6) 0.133(6) Uani 1 3 d SU
H9A H 0.6125 0.2929 -0.1212 0.199 Uiso 0.33 1 calc PR
H9B H 0.7071 0.3196 -0.1212 0.199 Uiso 0.33 1 calc PR
H9C H 0.6804 0.3875 -0.1212 0.199 Uiso 0.33 1 calc PR

loop_
_atom_site_aniso_label
_atom_site_aniso_U_11
_atom_site_aniso_U_22
_atom_site_aniso_U_33
_atom_site_aniso_U_23
_atom_site_aniso_U_13
_atom_site_aniso_U_12
Ni1 0.0247(5) 0.0253(4) 0.0403(5) -0.00112(18) -0.0022(4) 0.0123(2)
Ni2 0.0324(4) 0.0324(4) 0.0402(7) 0.000 0.000 0.0162(2)
S3 0.0303(6) 0.0305(6) 0.0426(7) -0.0034(5) 0.0000(5) 0.0158(5)
N1 0.030(2) 0.024(2) 0.037(2) -0.0025(16) 0.0013(16) 0.0125(17)
N2 0.036(2) 0.042(2) 0.045(2) 0.0024(19) 0.0097(19) 0.025(2)
C1 0.054(3) 0.037(3) 0.052(3) -0.001(2) 0.002(3) 0.026(3)
C2 0.029(2) 0.031(2) 0.038(3) 0.005(2) 0.0064(19) 0.017(2)
C3 0.026(2) 0.046(3) 0.043(3) 0.009(2) 0.005(2) 0.018(2)
C4 0.034(3) 0.025(2) 0.040(3) -0.007(2) 0.002(2) 0.011(2)
C5 0.037(3) 0.077(4) 0.059(4) 0.010(3) 0.011(3) 0.032(3)
C6 0.084(4) 0.038(3) 0.058(4) 0.003(3) 0.003(3) 0.028(3)
C7 0.029(3) 0.091(5) 0.070(4) 0.011(4) 0.004(3) 0.024(3)
O1 0.093(4) 0.093(4) 0.062(5) 0.000 0.000 0.0465(19)
C9 0.156(7) 0.156(7) 0.085(9) 0.000 0.000 0.078(3)

loop_
_atom_type_symbol
_atom_type_description
_atom_type_scat_dispersion_real
_atom_type_scat_dispersion_imag
_atom_type_scat_source
C C 0.0033 0.0016 'International Tables Vol C Tables 4.2.6.8 and 6.1.1.4'
H H 0.0000 0.0000 'International Tables Vol C Tables 4.2.6.8 and 6.1.1.4'
N N 0.0061 0.0033 'International Tables Vol C Tables 4.2.6.8 and 6.1.1.4'
O O 0.0106 0.0060 'International Tables Vol C Tables 4.2.6.8 and 6.1.1.4'
S S 0.1246 0.1234 'International Tables Vol C Tables 4.2.6.8 and 6.1.1.4'
Ni Ni 0.3393 1.1124 'International Tables Vol C Tables 4.2.6.8 and 6.1.1.4'

loop_
_geom_angle_atom_site_label_1
_geom_angle_atom_site_label_2
_geom_angle_atom_site_label_3
_geom_angle
_geom_angle_site_symmetry_1
_geom_angle_site_symmetry_3
N1 Ni1 N1 162.9(2) . 18_654
N1 Ni1 S3 93.51(12) . 18_654
N1 Ni1 S3 88.24(12) 18_654 18_654
N1 Ni1 S3 88.24(12) . .
N1 Ni1 S3 93.51(12) 18_654 .
S3 Ni1 S3 168.27(7) 18_654 .
O1 Ni2 S3 114.69(4) . .
O1 Ni2 S3 114.69(4) . 2_655
S3 Ni2 S3 103.79(5) . 2_655
O1 Ni2 S3 114.69(4) . 3_665
S3 Ni2 S3 103.79(5) . 3_665
S3 Ni2 S3 103.79(5) 2_655 3_665
C2 S3 Ni1 103.04(16) . .
C2 S3 Ni2 102.67(16) . .
Ni1 S3 Ni2 106.24(6) . .
C2 N1 C4 106.6(4) 3_665 .
C2 N1 Ni1 131.4(3) 3_665 .
C4 N1 Ni1 121.6(3) . .
C2 N2 C3 107.6(4) . .
C6 C1 C4 118.1(6) . .
N1 C2 N2 111.2(4) 2_655 .
N1 C2 S3 127.1(4) 2_655 .
N2 C2 S3 121.5(4) . .
N2 C3 C4 105.9(4) . 2_655
N2 C3 C5 132.0(5) . .
C4 C3 C5 122.1(5) 2_655 .
C3 C4 N1 108.7(4) 3_665 .
C3 C4 C1 119.9(5) 3_665 .
N1 C4 C1 131.4(5) . .
C7 C5 C3 116.3(6) . .
C1 C6 C7 121.0(6) . 3_665
C5 C7 C6 122.5(5) . 2_655
C9 O1 Ni2 180.0 . .

loop_
_geom_bond_atom_site_label_1
_geom_bond_atom_site_label_2
_geom_bond_distance
_geom_bond_site_symmetry_2
Ni1 N1 1.905(4) .
Ni1 N1 1.905(4) 18_654
Ni1 S3 2.2269(13) 18_654
Ni1 S3 2.2270(13) .
Ni2 O1 1.629(9) .
Ni2 S3 2.3113(14) .
Ni2 S3 2.3113(14) 2_655
Ni2 S3 2.3113(14) 3_665
S3 C2 1.746(5) .
N1 C2 1.326(6) 3_665
N1 C4 1.390(6) .
N2 C2 1.356(6) .
N2 C3 1.388(7) .
C1 C6 1.367(8) .
C1 C4 1.398(7) .
C2 N1 1.326(6) 2_655
C3 C4 1.388(7) 2_655
C3 C5 1.397(7) .
C4 C3 1.388(7) 3_665
C5 C7 1.369(9) .
C6 C7 1.389(9) 3_665
C7 C6 1.389(9) 2_655
O1 C9 1.150(18) .

loop_
_platon_squeeze_void_nr
_platon_squeeze_void_average_x
_platon_squeeze_void_average_y
_platon_squeeze_void_average_z
_platon_squeeze_void_volume
_platon_squeeze_void_count_electrons
_platon_squeeze_void_content
1 -0.013 0.215 -0.003 2617 448 ' '
